data_2236888
loop_
_publ_author_name
'Abdoh, M. M. M'
'Srinivasa Murthy, V.'
'Manjunath, B. C.'
'Shashikanth, S.'
'Lokanath, N. K.'

_publ_section_title
;
 2,6-Dichlorophenyl 4-chlorobenzoate
;
_journal_coeditor_code HB6981
_journal_issue 12
_journal_name_full 'Acta Crystallographica Section E'
_journal_page_first o3449
_journal_paper_doi 10.1107/S1600536812047204
_journal_volume 68
_journal_year 2012
_chemical_formula_moiety 'C13 H7 Cl3 O2'
_chemical_formula_sum 'C13 H7 Cl3 O2'
_chemical_formula_weight 301.54
_chemical_melting_point 371
_chemical_name_systematic
;
2,6-Dichlorophenyl 4-chlorobenzoate
;
_space_group_IT_number 2
_symmetry_cell_setting triclinic
_symmetry_space_group_name_Hall '-P 1'
_symmetry_space_group_name_H-M 'P -1'
_atom_sites_solution_hydrogens geom
_atom_sites_solution_primary direct
_atom_sites_solution_secondary difmap
_cell_angle_alpha 95.352(11)
_cell_angle_beta 99.852(10)
_cell_angle_gamma 105.854(10)
_cell_formula_units_Z 2
_cell_length_a 7.1584(10)
_cell_length_b 8.1183(13)
_cell_length_c 11.5338(16)
_cell_measurement_reflns_used 2278
_cell_measurement_temperature 103
_cell_measurement_theta_max 26.0
_cell_measurement_theta_min 1.8
_cell_volume 628.30(17)
_computing_cell_refinement 'CrysAlis PRO (Oxford Diffraction, 2009)'
_computing_data_collection 'CrysAlis PRO (Oxford Diffraction, 2009)'
_computing_data_reduction 'CrysAlis PRO (Oxford Diffraction, 2009)'
_computing_molecular_graphics 'Mercury (Macrae <i>et al.</i>, 2006)'
_computing_publication_material 'Mercury (Macrae <i>et al.</i>, 2006)'
_computing_structure_refinement 'SHELXL97 (Sheldrick, 2008)'
_computing_structure_solution 'SHELXS97 (Sheldrick, 2008)'
_diffrn_ambient_temperature 103
_diffrn_detector_area_resol_mean 16.0839
_diffrn_measured_fraction_theta_full 0.920
_diffrn_measured_fraction_theta_max 0.920
_diffrn_measurement_device_type 'Oxford Diffraction Xcalibur CCD'
_diffrn_measurement_method '\w scans'
_diffrn_radiation_monochromator graphite
_diffrn_radiation_source 'fine-focus sealed tube'
_diffrn_radiation_type MoK\a
_diffrn_radiation_wavelength 0.71073
_diffrn_reflns_av_R_equivalents 0.0448
_diffrn_reflns_av_sigmaI/netI 0.0496
_diffrn_reflns_limit_h_max 8
_diffrn_reflns_limit_h_min -8
_diffrn_reflns_limit_k_max 10
_diffrn_reflns_limit_k_min -10
_diffrn_reflns_limit_l_max 14
_diffrn_reflns_limit_l_min -14
_diffrn_reflns_number 8510
_diffrn_reflns_reduction_process
;
;
_diffrn_reflns_theta_full 26.02
_diffrn_reflns_theta_max 26.02
_diffrn_reflns_theta_min 1.81
_exptl_absorpt_coefficient_mu 0.717
_exptl_absorpt_correction_type none
_exptl_crystal_colour colourless
_exptl_crystal_density_diffrn 1.594
_exptl_crystal_density_method 'Not Measured'
_exptl_crystal_description block
_exptl_crystal_F_000 304
_exptl_crystal_size_max 0.32
_exptl_crystal_size_mid 0.20
_exptl_crystal_size_min 0.18
_refine_diff_density_max 0.843
_refine_diff_density_min -0.595
_refine_ls_extinction_method none
_refine_ls_goodness_of_fit_ref 1.076
_refine_ls_hydrogen_treatment constr
_refine_ls_matrix_type full
_refine_ls_number_parameters 163
_refine_ls_number_reflns 2278
_refine_ls_number_restraints 0
_refine_ls_restrained_S_all 1.076
_refine_ls_R_factor_all 0.0755
_refine_ls_R_factor_gt 0.0538
_refine_ls_shift/su_max 0.001
_refine_ls_shift/su_mean 0.000
_refine_ls_structure_factor_coef Fsqd
_refine_ls_weighting_details 'calc w=1/[\s^2^(Fo^2^)+(0.0961P)^2^+0.2256P] where P=(Fo^2^+2Fc^2^)/3'
_refine_ls_weighting_scheme calc
_refine_ls_wR_factor_gt 0.1407
_refine_ls_wR_factor_ref 0.1579
_reflns_number_gt 1738
_reflns_number_total 2278
_reflns_threshold_expression I>2\s(I)
_cod_data_source_file hb6981.cif
_cod_data_source_block I
_cod_database_code 2236888
_cod_database_fobs_code 2236888

loop_
_symmetry_equiv_pos_site_id
_symmetry_equiv_pos_as_xyz
1 x,y,z
2 -x,-y,-z

loop_
_atom_site_aniso_label
_atom_site_aniso_U_11
_atom_site_aniso_U_22
_atom_site_aniso_U_33
_atom_site_aniso_U_12
_atom_site_aniso_U_13
_atom_site_aniso_U_23
Cl1 0.0248(5) 0.0392(6) 0.0206(5) 0.0065(4) 0.0017(3) -0.0027(4)
Cl2 0.0410(6) 0.0383(7) 0.0287(5) 0.0173(4) 0.0097(4) -0.0077(5)
Cl3 0.0255(5) 0.0408(7) 0.0250(5) 0.0041(4) 0.0029(4) -0.0004(5)
O7 0.0182(12) 0.0304(16) 0.0218(12) 0.0080(10) -0.0010(9) -0.0090(12)
O9 0.0186(12) 0.0338(17) 0.0259(13) 0.0086(10) 0.0015(10) -0.0080(13)
C1 0.0126(16) 0.038(2) 0.0202(17) 0.0080(14) -0.0015(13) -0.0065(17)
C2 0.0133(16) 0.028(2) 0.034(2) 0.0049(14) -0.0012(14) -0.0074(19)
C3 0.0155(17) 0.034(2) 0.030(2) 0.0072(14) -0.0022(14) -0.0186(18)
C4 0.0131(16) 0.046(3) 0.0215(18) 0.0067(15) -0.0005(13) -0.0130(19)
C5 0.0130(16) 0.035(2) 0.0175(17) 0.0040(14) 0.0001(12) -0.0064(17)
C6 0.0125(15) 0.030(2) 0.0190(17) 0.0049(13) -0.0020(12) -0.0112(17)
C8 0.0175(17) 0.025(2) 0.0192(17) 0.0012(14) 0.0013(13) -0.0029(16)
C10 0.0191(17) 0.028(2) 0.0186(17) 0.0066(14) 0.0022(13) -0.0046(17)
C11 0.0200(17) 0.030(2) 0.0233(18) 0.0033(14) 0.0006(14) -0.0059(17)
C12 0.0182(17) 0.039(2) 0.0259(19) 0.0082(15) 0.0051(14) -0.0045(18)
C13 0.033(2) 0.028(2) 0.0235(19) 0.0140(16) 0.0087(15) -0.0016(18)
C14 0.0249(18) 0.029(2) 0.0235(19) 0.0070(15) -0.0008(14) -0.0038(18)
C15 0.0173(17) 0.032(2) 0.029(2) 0.0055(15) -0.0012(14) -0.0094(19)

loop_
_atom_site_type_symbol
_atom_site_label
_atom_site_fract_x
_atom_site_fract_y
_atom_site_fract_z
_atom_site_U_iso_or_equiv
_atom_site_thermal_displace_type
_atom_site_calc_flag
_atom_site_refinement_flags
_atom_site_occupancy
Cl Cl1 0.32525(12) -0.00436(13) 0.72254(8) 0.0296(3) Uani . . 1.000
Cl Cl2 0.35105(14) -0.85956(14) 0.44115(9) 0.0354(3) Uani . . 1.000
Cl Cl3 0.19259(12) -0.30913(13) 1.10648(8) 0.0322(3) Uani . . 1.000
O O7 0.2686(3) -0.2891(3) 0.8624(2) 0.0248(8) Uani . . 1.000
O O9 -0.0500(3) -0.3628(4) 0.7612(2) 0.0271(8) Uani . . 1.000
C C1 0.2821(5) 0.0096(5) 0.8663(3) 0.0248(10) Uani . . 1.000
C C2 0.2782(5) 0.1655(5) 0.9231(3) 0.0269(11) Uani . . 1.000
C C3 0.2488(5) 0.1744(6) 1.0399(3) 0.0289(11) Uani . . 1.000
C C4 0.2242(5) 0.0298(5) 1.0965(3) 0.0290(13) Uani . . 1.000
C C5 0.2260(4) -0.1256(5) 1.0378(3) 0.0235(10) Uani . . 1.000
C C6 0.2533(4) -0.1378(5) 0.9200(3) 0.0224(10) Uani . . 1.000
C C8 0.1124(5) -0.3822(5) 0.7724(3) 0.0223(10) Uani . . 1.000
C C10 0.1749(5) -0.5020(5) 0.6946(3) 0.0227(10) Uani . . 1.000
C C11 0.3746(5) -0.4855(5) 0.6964(3) 0.0264(11) Uani . . 1.000
C C12 0.4286(5) -0.5932(5) 0.6183(3) 0.0283(11) Uani . . 1.000
C C13 0.2838(5) -0.7194(5) 0.5378(3) 0.0272(11) Uani . . 1.000
C C14 0.0830(5) -0.7394(5) 0.5340(3) 0.0272(11) Uani . . 1.000
C C15 0.0296(5) -0.6312(5) 0.6119(3) 0.0281(11) Uani . . 1.000
H H2 0.29510 0.26470 0.88370 0.0320 Uiso calc R 1.000
H H3 0.24570 0.28060 1.08060 0.0350 Uiso calc R 1.000
H H4 0.20590 0.03730 1.17630 0.0350 Uiso calc R 1.000
H H11 0.47420 -0.39890 0.75230 0.0320 Uiso calc R 1.000
H H12 0.56480 -0.58090 0.61970 0.0340 Uiso calc R 1.000
H H14 -0.01560 -0.82690 0.47810 0.0330 Uiso calc R 1.000
H H15 -0.10690 -0.64390 0.61000 0.0340 Uiso calc R 1.000

loop_
_atom_type_symbol
_atom_type_description
_atom_type_scat_dispersion_real
_atom_type_scat_dispersion_imag
_atom_type_scat_source
O O 0.0106 0.0060 'International Tables Vol C Tables 4.2.6.8 and 6.1.1.4'
Cl Cl 0.1484 0.1585 'International Tables Vol C Tables 4.2.6.8 and 6.1.1.4'
H H 0.0000 0.0000 'International Tables Vol C Tables 4.2.6.8 and 6.1.1.4'
C C 0.0033 0.0016 'International Tables Vol C Tables 4.2.6.8 and 6.1.1.4'

loop_
_geom_angle_atom_site_label_1
_geom_angle_atom_site_label_2
_geom_angle_atom_site_label_3
_geom_angle
_geom_angle_publ_flag
C6 O7 C8 117.2(3) no
Cl1 C1 C2 119.7(3) no
Cl1 C1 C6 118.1(3) no
C2 C1 C6 122.2(3) no
C1 C2 C3 118.5(4) no
C2 C3 C4 120.4(4) no
C3 C4 C5 120.3(3) no
Cl3 C5 C4 121.1(3) no
Cl3 C5 C6 118.7(3) no
C4 C5 C6 120.2(3) no
O7 C6 C1 120.4(3) no
O7 C6 C5 121.1(3) no
C1 C6 C5 118.3(3) no
O7 C8 O9 122.9(3) no
O7 C8 C10 110.6(3) no
O9 C8 C10 126.5(3) no
C8 C10 C11 121.9(3) no
C8 C10 C15 119.0(3) no
C11 C10 C15 119.0(3) no
C10 C11 C12 120.7(3) no
C11 C12 C13 119.5(4) no
Cl2 C13 C12 119.8(3) no
Cl2 C13 C14 119.1(3) no
C12 C13 C14 121.2(3) no
C13 C14 C15 119.1(3) no
C10 C15 C14 120.5(3) no
C1 C2 H2 121.00 no
C3 C2 H2 121.00 no
C2 C3 H3 120.00 no
C4 C3 H3 120.00 no
C3 C4 H4 120.00 no
C5 C4 H4 120.00 no
C10 C11 H11 120.00 no
C12 C11 H11 120.00 no
C11 C12 H12 120.00 no
C13 C12 H12 120.00 no
C13 C14 H14 120.00 no
C15 C14 H14 120.00 no
C10 C15 H15 120.00 no
C14 C15 H15 120.00 no

loop_
_geom_bond_atom_site_label_1
_geom_bond_atom_site_label_2
_geom_bond_distance
_geom_bond_publ_flag
Cl1 C1 1.737(4) no
Cl2 C13 1.737(4) no
Cl3 C5 1.731(4) no
O7 C6 1.381(4) no
O7 C8 1.376(4) no
O9 C8 1.202(4) no
C1 C2 1.379(5) no
C1 C6 1.380(5) no
C2 C3 1.397(5) no
C3 C4 1.380(6) no
C4 C5 1.379(5) no
C5 C6 1.404(5) no
C8 C10 1.471(5) no
C10 C11 1.395(5) no
C10 C15 1.403(5) no
C11 C12 1.372(5) no
C12 C13 1.378(5) no
C13 C14 1.394(5) no
C14 C15 1.371(5) no
C2 H2 0.9500 no
C3 H3 0.9500 no
C4 H4 0.9500 no
C11 H11 0.9500 no
C12 H12 0.9500 no
C14 H14 0.9500 no
C15 H15 0.9500 no

loop_
_geom_torsion_atom_site_label_1
_geom_torsion_atom_site_label_2
_geom_torsion_atom_site_label_3
_geom_torsion_atom_site_label_4
_geom_torsion
_geom_torsion_publ_flag
C8 O7 C6 C1 -76.3(4) no
C8 O7 C6 C5 109.5(4) no
C6 O7 C8 O9 -18.4(5) no
C6 O7 C8 C10 160.7(3) no
Cl1 C1 C2 C3 -178.2(3) no
C6 C1 C2 C3 1.6(6) no
Cl1 C1 C6 O7 3.2(5) no
Cl1 C1 C6 C5 177.6(3) no
C2 C1 C6 O7 -176.6(3) no
C2 C1 C6 C5 -2.2(5) no
C1 C2 C3 C4 -0.1(6) no
C2 C3 C4 C5 -0.8(6) no
C3 C4 C5 Cl3 -179.3(3) no
C3 C4 C5 C6 0.1(5) no
Cl3 C5 C6 O7 -4.9(4) no
Cl3 C5 C6 C1 -179.3(3) no
C4 C5 C6 O7 175.7(3) no
C4 C5 C6 C1 1.3(5) no
O7 C8 C10 C11 -15.5(5) no
O7 C8 C10 C15 167.8(3) no
O9 C8 C10 C11 163.6(4) no
O9 C8 C10 C15 -13.1(6) no
C8 C10 C11 C12 -176.4(3) no
C15 C10 C11 C12 0.3(5) no
C8 C10 C15 C14 176.7(3) no
C11 C10 C15 C14 -0.1(6) no
C10 C11 C12 C13 -0.4(6) no
C11 C12 C13 Cl2 -178.4(3) no
C11 C12 C13 C14 0.2(6) no
Cl2 C13 C14 C15 178.7(3) no
C12 C13 C14 C15 0.0(6) no
C13 C14 C15 C10 -0.1(6) no

loop_
_cod_related_entry_id
_cod_related_entry_database
_cod_related_entry_code
1 ChemSpider 228880
